data_1008158
loop_
_publ_author_name
'Bacmann, M'
'Bertaut, E F'

_publ_section_title
;
Parametres Atomiques et Structure Magnetique de Mn U O~4~
;
_journal_coden_ASTM JOPQAG
_journal_name_full 'Journal de Physique (Paris)'
_journal_page_first 726
_journal_page_last 734
_journal_paper_doi 10.1051/jphys:019660027011-12072600
_journal_volume 27
_journal_year 1966
_chemical_formula_structural 'Mn U O4'
_chemical_formula_sum 'Mn O4 U'
_chemical_name_systematic 'Manganese uranate'
_space_group_IT_number 74
_symmetry_cell_setting orthorhombic
_symmetry_Int_Tables_number 74
_symmetry_space_group_name_Hall '-I 2b 2'
_symmetry_space_group_name_H-M 'I m m a'
_cell_angle_alpha 90
_cell_angle_beta 90
_cell_angle_gamma 90
_cell_formula_units_Z 4
_cell_length_a 6.647
_cell_length_b 6.984
_cell_length_c 6.75
_cell_volume 313.4
_refine_ls_R_factor_all 0.015
_cod_database_code 1008158

loop_
_symmetry_equiv_pos_as_xyz
x,y,z
x,-y,-z
x,1/2+y,-z
x,1/2-y,z
-x,-y,-z
-x,y,z
-x,1/2-y,z
-x,1/2+y,-z
1/2+x,1/2+y,1/2+z
1/2+x,1/2-y,1/2-z
1/2+x,y,1/2-z
1/2+x,-y,1/2+z
1/2-x,1/2-y,1/2-z
1/2-x,1/2+y,1/2+z
1/2-x,-y,1/2+z
1/2-x,y,1/2-z

loop_
_atom_site_label
_atom_site_type_symbol
_atom_site_symmetry_multiplicity
_atom_site_Wyckoff_symbol
_atom_site_fract_x
_atom_site_fract_y
_atom_site_fract_z
_atom_site_occupancy
_atom_site_attached_hydrogens
_atom_site_calc_flag
Mn1 Mn2+ 4 b 0. 0. 0.5 1. 0 d
U1 U6+ 4 e 0. 0.25 0.02 1. 0 d
O1 O2- 8 i 0.293 0.25 0.022 1. 0 d
O2 O2- 8 h 0. -0.014 0.195 1. 0 d

loop_
_atom_type_symbol
_atom_type_oxidation_number
Mn2+ 2.000
U6+ 6.000
O2- -2.000

_cod_duplicate_entry 1008131
